data_7049434
loop_
_publ_author_name
'Cinninger, Leander M.'
'Bastatas, Lyndon D.'
'Shen, Yulong'
'Holliday, Bradley J.'
'Slinker, Jason D.'

_publ_section_title
;
 Luminescent properties of a 3,5-diphenylpyrazole bridged Pt(ii) dimer.
;
_journal_issue 26
_journal_name_full 'Dalton transactions (Cambridge, England : 2003)'
_journal_page_first 9684
_journal_page_last 9691
_journal_paper_doi 10.1039/c9dt00795d
_journal_volume 48
_journal_year 2019
_chemical_formula_moiety 'C47 H33 N6 Pt2, F6 P, C H2 Cl2'
_chemical_formula_sum 'C32 H23.33 Cl1.33 F4 N4 P0.67 Pt1.33'
_chemical_formula_weight 867.91
_space_group_crystal_system triclinic
_space_group_IT_number 2
_space_group_name_Hall '-P 1'
_space_group_name_H-M_alt 'P -1'
_symmetry_space_group_name_Hall '-P 1'
_symmetry_space_group_name_H-M 'P -1'
_atom_sites_solution_hydrogens geom
_audit_creation_method SHELXL-2014/7
_audit_update_record
;
2017-06-20 deposited with the CCDC.    2019-03-25 downloaded from the CCDC.
;
_cell_angle_alpha 116.174(2)
_cell_angle_beta 110.742(2)
_cell_angle_gamma 94.4190(10)
_cell_formula_units_Z 3
_cell_length_a 13.4179(2)
_cell_length_b 14.2402(2)
_cell_length_c 15.4690(3)
_cell_measurement_reflns_used 19813
_cell_measurement_temperature 250(2)
_cell_measurement_theta_max 74.7190
_cell_measurement_theta_min 3.5110
_cell_volume 2382.96(10)
_computing_cell_refinement
;
CrysAlisPro, Agilent Technologies,
Version 1.171.37.35h (release 09-02-2015 CrysAlis171 .NET)
(compiled Feb  9 2015,16:26:32)
;
_computing_data_collection
;
CrysAlisPro, Agilent Technologies,
Version 1.171.37.35h (release 09-02-2015 CrysAlis171 .NET)
(compiled Feb  9 2015,16:26:32)
;
_computing_data_reduction
;
CrysAlisPro, Agilent Technologies,
Version 1.171.37.35h (release 09-02-2015 CrysAlis171 .NET)
(compiled Feb  9 2015,16:26:32)
;
_computing_structure_refinement 'SHELXL-2014/7 (Sheldrick, 2014)'
_diffrn_ambient_temperature 250(2)
_diffrn_detector_area_resol_mean 5.2940
_diffrn_measured_fraction_theta_full 0.994
_diffrn_measured_fraction_theta_max 0.969
_diffrn_measurement_device_type 'SuperNova, Dual, Cu at zero, AtlasS2'
_diffrn_measurement_method '\w scans'
_diffrn_radiation_type CuK\a
_diffrn_radiation_wavelength 1.54184
_diffrn_reflns_av_R_equivalents 0.0185
_diffrn_reflns_av_unetI/netI 0.0178
_diffrn_reflns_Laue_measured_fraction_full 0.994
_diffrn_reflns_Laue_measured_fraction_max 0.969
_diffrn_reflns_limit_h_max 16
_diffrn_reflns_limit_h_min -16
_diffrn_reflns_limit_k_max 17
_diffrn_reflns_limit_k_min -17
_diffrn_reflns_limit_l_max 19
_diffrn_reflns_limit_l_min -19
_diffrn_reflns_number 27281
_diffrn_reflns_point_group_measured_fraction_full 0.994
_diffrn_reflns_point_group_measured_fraction_max 0.969
_diffrn_reflns_theta_full 67.684
_diffrn_reflns_theta_max 74.894
_diffrn_reflns_theta_min 3.533
_diffrn_source 'sealed X-ray tube'
_exptl_absorpt_coefficient_mu 12.717
_exptl_absorpt_correction_T_max 1.00000
_exptl_absorpt_correction_T_min 0.53340
_exptl_absorpt_correction_type multi-scan
_exptl_absorpt_process_details
;
CrysAlisPro, Agilent Technologies,
Version 1.171.37.35h (release 09-02-2015 CrysAlis171 .NET)
(compiled Feb  9 2015,16:26:32)
Empirical absorption correction using spherical harmonics,
 implemented in SCALE3 ABSPACK scaling algorithm.
;
_exptl_crystal_colour orange
_exptl_crystal_density_diffrn 1.814
_exptl_crystal_description block
_exptl_crystal_F_000 1248
_exptl_crystal_preparation ', Luminescent'
_exptl_crystal_recrystallization_method 'Re-crystallisation from solvent: dichloromethane/hexanes'
_exptl_crystal_size_max 0.2251
_exptl_crystal_size_mid 0.1513
_exptl_crystal_size_min 0.0939
_refine_diff_density_max 0.846
_refine_diff_density_min -0.769
_refine_diff_density_rms 0.076
_refine_ls_extinction_coef 0.000561(19)
_refine_ls_extinction_expression Fc^*^=kFc[1+0.001xFc^2^\l^3^/sin(2\q)]^-1/4^
_refine_ls_extinction_method 'SHELXL-2014/7 (Sheldrick 2014'
_refine_ls_goodness_of_fit_ref 1.035
_refine_ls_hydrogen_treatment constr
_refine_ls_matrix_type full
_refine_ls_number_parameters 587
_refine_ls_number_reflns 9502
_refine_ls_number_restraints 171
_refine_ls_restrained_S_all 1.067
_refine_ls_R_factor_all 0.0227
_refine_ls_R_factor_gt 0.0212
_refine_ls_shift/su_max 0.002
_refine_ls_shift/su_mean 0.000
_refine_ls_structure_factor_coef Fsqd
_refine_ls_weighting_details 'w=1/[\s^2^(Fo^2^)+(0.0273P)^2^+2.7615P] where P=(Fo^2^+2Fc^2^)/3'
_refine_ls_weighting_scheme calc
_refine_ls_wR_factor_gt 0.0536
_refine_ls_wR_factor_ref 0.0548
_reflns_Friedel_coverage 0.000
_reflns_number_gt 8967
_reflns_number_total 9502
_reflns_threshold_expression 'I > 2\s(I)'
_cod_data_source_file c9dt00795d2.cif
_cod_data_source_block shelx_CCDC3
_cod_depositor_comments 'Adding full bibliography for 7049431--7049434.cif.'
_cod_original_cell_volume 2382.96(8)
_cod_database_code 7049434
_shelx_shelxl_version_number 2014/7
_shelx_space_group_comment
;
The symmetry employed for this shelxl refinement is uniquely defined
by the following loop, which should always be used as a source of
symmetry information in preference to the above space-group names.
They are only intended as comments.
;

loop_
_space_group_symop_operation_xyz
'x, y, z'
'-x, -y, -z'

loop_
_atom_site_label
_atom_site_type_symbol
_atom_site_fract_x
_atom_site_fract_y
_atom_site_fract_z
_atom_site_U_iso_or_equiv
_atom_site_adp_type
_atom_site_occupancy
_atom_site_site_symmetry_order
_atom_site_calc_flag
_atom_site_refinement_flags_posn
_atom_site_refinement_flags_adp
C1 C 0.2127(3) 1.0297(3) 0.4837(3) 0.0508(8) Uani 1 1 d . .
H1 H 0.1416 1.0079 0.4281 0.061 Uiso 1 1 calc R U
C2 C 0.2493(4) 1.1325(3) 0.5720(4) 0.0687(12) Uani 1 1 d . .
H2 H 0.2039 1.1799 0.5766 0.082 Uiso 1 1 calc R U
C3 C 0.3533(5) 1.1644(3) 0.6531(4) 0.0772(14) Uani 1 1 d . .
H3 H 0.3800 1.2341 0.7141 0.093 Uiso 1 1 calc R U
C4 C 0.4177(4) 1.0941(4) 0.6445(3) 0.0667(12) Uani 1 1 d . .
H4 H 0.4885 1.1154 0.7002 0.080 Uiso 1 1 calc R U
C5 C 0.3795(3) 0.9916(3) 0.5544(3) 0.0484(8) Uani 1 1 d . .
C6 C 0.4407(3) 0.9096(3) 0.5325(3) 0.0467(8) Uani 1 1 d . .
C7 C 0.3829(2) 0.8185(3) 0.4309(3) 0.0371(6) Uani 1 1 d . .
C8 C 0.4226(3) 0.7283(3) 0.3934(3) 0.0438(7) Uani 1 1 d . .
C9 C 0.5264(3) 0.7311(4) 0.4604(4) 0.0614(10) Uani 1 1 d . .
H9 H 0.5562 0.6720 0.4377 0.074 Uiso 1 1 calc R U
C10 C 0.5853(3) 0.8232(4) 0.5616(4) 0.0717(13) Uani 1 1 d . .
H10 H 0.6553 0.8253 0.6067 0.086 Uiso 1 1 calc R U
C11 C 0.5441(3) 0.9105(4) 0.5972(3) 0.0651(11) Uani 1 1 d . .
H11 H 0.5859 0.9715 0.6657 0.078 Uiso 1 1 calc R U
C12 C 0.3447(3) 0.6419(3) 0.2847(3) 0.0412(7) Uani 1 1 d . .
C13 C 0.3624(4) 0.5452(3) 0.2230(4) 0.0574(10) Uani 1 1 d . .
H13 H 0.4286 0.5287 0.2513 0.069 Uiso 1 1 calc R U
C14 C 0.2840(4) 0.4733(3) 0.1204(4) 0.0648(11) Uani 1 1 d . .
H14 H 0.2961 0.4075 0.0786 0.078 Uiso 1 1 calc R U
C15 C 0.1874(4) 0.4986(3) 0.0794(3) 0.0557(10) Uani 1 1 d . .
H15 H 0.1338 0.4515 0.0088 0.067 Uiso 1 1 calc R U
C16 C 0.1709(3) 0.5942(3) 0.1436(3) 0.0426(7) Uani 1 1 d . .
H16 H 0.1045 0.6107 0.1161 0.051 Uiso 1 1 calc R U
C17 C -0.0230(3) 0.4407(3) 0.1520(2) 0.0412(7) Uani 1 1 d . .
H17 H -0.0759 0.4774 0.1359 0.049 Uiso 1 1 calc R U
C18 C -0.0372(3) 0.3361(3) 0.0755(3) 0.0488(8) Uani 1 1 d . .
H18 H -0.0995 0.3015 0.0088 0.059 Uiso 1 1 calc R U
C19 C 0.0414(4) 0.2828(3) 0.0980(3) 0.0527(9) Uani 1 1 d . .
H19 H 0.0343 0.2122 0.0460 0.063 Uiso 1 1 calc R U
C20 C 0.1300(3) 0.3342(3) 0.1974(3) 0.0464(8) Uani 1 1 d . .
H20 H 0.1841 0.2987 0.2136 0.056 Uiso 1 1 calc R U
C21 C 0.1399(3) 0.4379(2) 0.2737(2) 0.0357(6) Uani 1 1 d . .
C22 C 0.2257(3) 0.4993(2) 0.3849(2) 0.0359(6) Uani 1 1 d . .
C23 C 0.2089(3) 0.5980(2) 0.4442(2) 0.0345(6) Uani 1 1 d . .
C24 C 0.2818(3) 0.6721(3) 0.5501(2) 0.0392(7) Uani 1 1 d . .
C25 C 0.3731(3) 0.6440(3) 0.5995(3) 0.0511(8) Uani 1 1 d . .
H25 H 0.4234 0.6918 0.6713 0.061 Uiso 1 1 calc R U
C26 C 0.3893(3) 0.5437(3) 0.5412(3) 0.0539(9) Uani 1 1 d . .
H26 H 0.4506 0.5245 0.5751 0.065 Uiso 1 1 calc R U
C27 C 0.3176(3) 0.4716(3) 0.4345(3) 0.0473(8) Uani 1 1 d . .
H27 H 0.3309 0.4051 0.3965 0.057 Uiso 1 1 calc R U
C28 C 0.2501(3) 0.7733(3) 0.5939(2) 0.0408(7) Uani 1 1 d . .
C29 C 0.3021(4) 0.8595(3) 0.6976(3) 0.0563(9) Uani 1 1 d . .
H29 H 0.3654 0.8571 0.7477 0.068 Uiso 1 1 calc R U
C30 C 0.2616(4) 0.9491(3) 0.7280(3) 0.0667(12) Uani 1 1 d . .
H30 H 0.2975 1.0080 0.7985 0.080 Uiso 1 1 calc R U
C31 C 0.1685(4) 0.9519(3) 0.6549(3) 0.0604(10) Uani 1 1 d . .
H31 H 0.1392 1.0118 0.6749 0.072 Uiso 1 1 calc R U
C32 C 0.1189(3) 0.8651(3) 0.5515(3) 0.0458(8) Uani 1 1 d . .
H32 H 0.0556 0.8670 0.5011 0.055 Uiso 1 1 calc R U
C33 C 0.1347(3) 0.9091(3) 0.1855(3) 0.0395(7) Uani 1 1 d . .
H33 H 0.1804 0.8671 0.2023 0.047 Uiso 1 1 calc R U
C34 C 0.1718(3) 0.9842(3) 0.1612(3) 0.0483(8) Uani 1 1 d . .
H34 H 0.2428 0.9936 0.1630 0.058 Uiso 1 1 calc R U
C35 C 0.1048(4) 1.0446(3) 0.1345(3) 0.0538(9) Uani 1 1 d . .
H35 H 0.1296 1.0949 0.1176 0.065 Uiso 1 1 calc R U
C36 C 0.0012(4) 1.0312(3) 0.1327(3) 0.0564(10) Uani 1 1 d . .
H36 H -0.0447 1.0724 0.1142 0.068 Uiso 1 1 calc R U
C37 C -0.0361(3) 0.9577(3) 0.1579(3) 0.0429(7) Uani 1 1 d . .
H37 H -0.1068 0.9495 0.1567 0.051 Uiso 1 1 calc R U
C38 C 0.0310(3) 0.8956(2) 0.1851(2) 0.0331(6) Uani 1 1 d . .
C39 C -0.0113(2) 0.8164(2) 0.2100(2) 0.0318(6) Uani 1 1 d . .
C40 C -0.1199(2) 0.7679(2) 0.1820(2) 0.0360(6) Uani 1 1 d . .
H40 H -0.1847 0.7775 0.1407 0.043 Uiso 1 1 calc R U
C41 C -0.1134(2) 0.7018(2) 0.2277(2) 0.0333(6) Uani 1 1 d . .
C42 C -0.2038(3) 0.6297(2) 0.2216(3) 0.0401(7) Uani 1 1 d . U
C43 C -0.3117(3) 0.6023(4) 0.1467(3) 0.0655(11) Uani 1 1 d . U
H43 H -0.3275 0.6299 0.0998 0.079 Uiso 1 1 calc R U
C44 C -0.3966(4) 0.5345(4) 0.1408(4) 0.0816(14) Uani 1 1 d . U
H44 H -0.4696 0.5173 0.0902 0.098 Uiso 1 1 calc R U
C45 C -0.3767(4) 0.4923(4) 0.2064(5) 0.0788(14) Uani 1 1 d . U
H45 H -0.4348 0.4445 0.1999 0.095 Uiso 1 1 calc R U
C46 C -0.2714(4) 0.5198(5) 0.2821(6) 0.0938(18) Uani 1 1 d . U
H46 H -0.2569 0.4919 0.3288 0.113 Uiso 1 1 calc R U
C47 C -0.1846(4) 0.5898(4) 0.2905(5) 0.0766(14) Uani 1 1 d . U
H47 H -0.1125 0.6096 0.3439 0.092 Uiso 1 1 calc R U
C49 C 1.0326(9) 0.3621(7) 0.4328(7) 0.148(4) Uani 1 1 d . .
H49A H 1.0085 0.3662 0.4870 0.177 Uiso 1 1 calc R U
H49B H 1.0869 0.4317 0.4646 0.177 Uiso 1 1 calc R U
N1 N 0.2748(2) 0.9598(2) 0.4743(2) 0.0400(6) Uani 1 1 d . .
N2 N 0.2466(2) 0.6645(2) 0.2442(2) 0.0356(5) Uani 1 1 d . .
N3 N 0.0577(2) 0.78169(19) 0.26926(19) 0.0318(5) Uani 1 1 d . .
N4 N -0.0058(2) 0.7108(2) 0.2804(2) 0.0329(5) Uani 1 1 d . .
N5 N 0.0638(2) 0.49206(19) 0.24882(19) 0.0326(5) Uani 1 1 d . .
N6 N 0.1583(2) 0.7775(2) 0.5206(2) 0.0376(6) Uani 1 1 d . .
F1 F 0.4951(3) 0.1961(4) 0.1220(3) 0.1155(13) Uani 1 1 d . U
F2 F 0.3744(3) 0.2402(4) 0.0136(3) 0.1316(16) Uani 1 1 d . U
F3 F 0.4086(3) 0.3138(3) 0.1862(3) 0.1003(11) Uani 1 1 d . U
F4 F 0.3297(5) 0.0774(3) -0.0085(3) 0.165(2) Uani 1 1 d . U
F5 F 0.3668(4) 0.1498(3) 0.1635(3) 0.1204(14) Uani 1 1 d . U
F6 F 0.2469(2) 0.2034(3) 0.0578(3) 0.0986(10) Uani 1 1 d . U
P1 P 0.36993(8) 0.19236(9) 0.08763(8) 0.0551(2) Uani 1 1 d . U
Pt1 Pt 0.23260(2) 0.80759(2) 0.34745(2) 0.03010(5) Uani 1 1 d . .
Pt2 Pt 0.09480(2) 0.64518(2) 0.37023(2) 0.02985(4) Uani 1 1 d . .
Cl3 Cl 0.9290(3) 0.3510(3) 0.3362(4) 0.2098(16) Uani 1 1 d . .
Cl4 Cl 1.1007(2) 0.25993(19) 0.40685(19) 0.1478(9) Uani 1 1 d . .

loop_
_atom_site_aniso_label
_atom_site_aniso_U_11
_atom_site_aniso_U_22
_atom_site_aniso_U_33
_atom_site_aniso_U_23
_atom_site_aniso_U_13
_atom_site_aniso_U_12
C1 0.058(2) 0.0396(17) 0.061(2) 0.0233(16) 0.0338(19) 0.0160(16)
C2 0.087(3) 0.044(2) 0.077(3) 0.021(2) 0.048(3) 0.019(2)
C3 0.104(4) 0.038(2) 0.064(3) 0.0042(19) 0.041(3) 0.002(2)
C4 0.068(3) 0.055(2) 0.047(2) 0.0131(18) 0.015(2) -0.008(2)
C5 0.0448(19) 0.0444(18) 0.0435(18) 0.0179(15) 0.0145(15) -0.0015(15)
C6 0.0335(17) 0.0532(19) 0.0437(17) 0.0242(15) 0.0095(14) -0.0010(14)
C7 0.0223(14) 0.0478(17) 0.0438(16) 0.0276(14) 0.0116(12) 0.0064(12)
C8 0.0334(16) 0.0560(19) 0.0552(19) 0.0366(17) 0.0206(15) 0.0170(15)
C9 0.046(2) 0.077(3) 0.077(3) 0.051(2) 0.025(2) 0.030(2)
C10 0.033(2) 0.101(4) 0.075(3) 0.055(3) 0.0040(19) 0.016(2)
C11 0.038(2) 0.077(3) 0.052(2) 0.030(2) -0.0013(17) -0.0020(19)
C12 0.0449(18) 0.0454(17) 0.0516(18) 0.0309(15) 0.0298(15) 0.0200(14)
C13 0.068(3) 0.059(2) 0.075(3) 0.042(2) 0.047(2) 0.038(2)
C14 0.099(4) 0.052(2) 0.064(2) 0.029(2) 0.055(3) 0.034(2)
C15 0.081(3) 0.0436(19) 0.0447(19) 0.0189(16) 0.034(2) 0.0135(19)
C16 0.0498(19) 0.0412(16) 0.0365(15) 0.0185(13) 0.0207(14) 0.0076(14)
C17 0.0429(18) 0.0394(16) 0.0359(15) 0.0207(13) 0.0105(13) 0.0059(13)
C18 0.054(2) 0.0430(17) 0.0348(16) 0.0170(14) 0.0099(15) 0.0052(15)
C19 0.077(3) 0.0353(16) 0.0407(18) 0.0157(14) 0.0246(18) 0.0148(17)
C20 0.059(2) 0.0410(17) 0.0470(18) 0.0252(15) 0.0251(16) 0.0212(16)
C21 0.0421(17) 0.0347(14) 0.0374(15) 0.0221(12) 0.0193(13) 0.0110(12)
C22 0.0367(16) 0.0381(15) 0.0394(15) 0.0247(13) 0.0162(13) 0.0119(12)
C23 0.0366(16) 0.0384(15) 0.0368(15) 0.0252(13) 0.0163(13) 0.0096(12)
C24 0.0407(17) 0.0458(17) 0.0339(15) 0.0236(13) 0.0152(13) 0.0086(14)
C25 0.0443(19) 0.063(2) 0.0403(17) 0.0302(17) 0.0081(15) 0.0109(17)
C26 0.045(2) 0.067(2) 0.056(2) 0.0399(19) 0.0142(17) 0.0236(18)
C27 0.0470(19) 0.0502(19) 0.055(2) 0.0332(17) 0.0213(16) 0.0218(16)
C28 0.0473(18) 0.0423(16) 0.0333(15) 0.0200(13) 0.0178(14) 0.0076(14)
C29 0.067(3) 0.057(2) 0.0351(17) 0.0194(16) 0.0197(17) 0.0088(19)
C30 0.091(3) 0.052(2) 0.041(2) 0.0095(17) 0.033(2) 0.008(2)
C31 0.086(3) 0.045(2) 0.055(2) 0.0188(17) 0.045(2) 0.022(2)
C32 0.060(2) 0.0405(17) 0.0449(18) 0.0195(14) 0.0326(17) 0.0166(15)
C33 0.0364(16) 0.0445(16) 0.0406(16) 0.0281(14) 0.0117(13) 0.0078(13)
C34 0.0460(19) 0.0499(19) 0.0467(18) 0.0285(16) 0.0148(15) 0.0002(15)
C35 0.071(3) 0.0411(18) 0.056(2) 0.0317(17) 0.0262(19) 0.0096(17)
C36 0.077(3) 0.051(2) 0.065(2) 0.0425(19) 0.036(2) 0.032(2)
C37 0.0501(19) 0.0446(17) 0.0447(17) 0.0274(15) 0.0236(15) 0.0211(15)
C38 0.0394(16) 0.0285(13) 0.0280(13) 0.0138(11) 0.0119(12) 0.0071(12)
C39 0.0326(15) 0.0303(13) 0.0314(13) 0.0158(11) 0.0125(11) 0.0087(11)
C40 0.0293(15) 0.0379(15) 0.0364(15) 0.0180(12) 0.0109(12) 0.0096(12)
C41 0.0291(14) 0.0302(13) 0.0375(15) 0.0148(12) 0.0144(12) 0.0077(11)
C42 0.0358(16) 0.0336(14) 0.0504(17) 0.0167(13) 0.0238(14) 0.0089(12)
C43 0.040(2) 0.082(3) 0.056(2) 0.028(2) 0.0148(17) -0.0035(19)
C44 0.045(2) 0.089(3) 0.079(3) 0.023(3) 0.024(2) -0.014(2)
C45 0.062(3) 0.058(2) 0.124(4) 0.038(3) 0.060(3) 0.007(2)
C46 0.064(3) 0.111(4) 0.172(5) 0.110(4) 0.066(3) 0.031(3)
C47 0.044(2) 0.103(4) 0.129(4) 0.093(3) 0.042(2) 0.024(2)
C49 0.235(11) 0.116(6) 0.158(8) 0.082(6) 0.140(8) 0.022(6)
N1 0.0383(14) 0.0351(13) 0.0408(14) 0.0151(11) 0.0174(12) 0.0054(11)
N2 0.0388(14) 0.0360(12) 0.0386(13) 0.0210(11) 0.0206(11) 0.0110(11)
N3 0.0277(12) 0.0332(12) 0.0373(12) 0.0212(10) 0.0124(10) 0.0090(10)
N4 0.0293(12) 0.0350(12) 0.0409(13) 0.0238(11) 0.0153(10) 0.0105(10)
N5 0.0366(13) 0.0302(11) 0.0316(12) 0.0172(10) 0.0134(10) 0.0079(10)
N6 0.0445(15) 0.0354(13) 0.0330(12) 0.0158(10) 0.0193(11) 0.0079(11)
F1 0.077(2) 0.206(4) 0.099(2) 0.095(3) 0.0435(18) 0.076(2)
F2 0.108(3) 0.249(5) 0.138(3) 0.157(4) 0.071(2) 0.087(3)
F3 0.085(2) 0.0717(18) 0.087(2) 0.0288(15) -0.0040(16) 0.0096(15)
F4 0.215(5) 0.103(3) 0.070(2) -0.0017(19) 0.007(3) 0.063(3)
F5 0.140(3) 0.121(3) 0.104(2) 0.076(2) 0.041(2) -0.013(2)
F6 0.0480(15) 0.121(3) 0.085(2) 0.0267(18) 0.0211(14) 0.0081(15)
P1 0.0456(5) 0.0694(6) 0.0444(5) 0.0285(4) 0.0152(4) 0.0082(4)
Pt1 0.02546(7) 0.03225(7) 0.03322(7) 0.01791(5) 0.01167(5) 0.00697(5)
Pt2 0.03115(7) 0.03103(7) 0.03134(7) 0.01853(5) 0.01381(5) 0.00912(5)
Cl3 0.260(4) 0.246(3) 0.345(5) 0.231(4) 0.239(4) 0.131(3)
Cl4 0.193(2) 0.1227(15) 0.1390(17) 0.0611(14) 0.0957(18) 0.0177(16)

loop_
_atom_type_symbol
_atom_type_description
_atom_type_scat_dispersion_real
_atom_type_scat_dispersion_imag
_atom_type_scat_source
C C 0.0181 0.0091 'International Tables Vol C Tables 4.2.6.8 and 6.1.1.4'
H H 0.0000 0.0000 'International Tables Vol C Tables 4.2.6.8 and 6.1.1.4'
N N 0.0311 0.0180 'International Tables Vol C Tables 4.2.6.8 and 6.1.1.4'
F F 0.0727 0.0534 'International Tables Vol C Tables 4.2.6.8 and 6.1.1.4'
P P 0.2955 0.4335 'International Tables Vol C Tables 4.2.6.8 and 6.1.1.4'
Pt Pt -4.5932 6.9264 'International Tables Vol C Tables 4.2.6.8 and 6.1.1.4'
Cl Cl 0.3639 0.7018 'International Tables Vol C Tables 4.2.6.8 and 6.1.1.4'

loop_
_geom_angle_atom_site_label_1
_geom_angle_atom_site_label_2
_geom_angle_atom_site_label_3
_geom_angle
N1 C1 C2 122.3(4)
N1 C1 H1 118.8
C2 C1 H1 118.8
C3 C2 C1 118.8(4)
C3 C2 H2 120.6
C1 C2 H2 120.6
C4 C3 C2 119.5(4)
C4 C3 H3 120.3
C2 C3 H3 120.3
C3 C4 C5 120.7(4)
C3 C4 H4 119.7
C5 C4 H4 119.7
N1 C5 C4 119.4(4)
N1 C5 C6 114.0(3)
C4 C5 C6 126.6(4)
C11 C6 C7 117.7(4)
C11 C6 C5 129.7(4)
C7 C6 C5 112.5(3)
C6 C7 C8 123.0(3)
C6 C7 Pt1 118.1(3)
C8 C7 Pt1 118.2(2)
C7 C8 C9 118.0(4)
C7 C8 C12 112.4(3)
C9 C8 C12 129.6(4)
C8 C9 C10 119.0(4)
C8 C9 H9 120.5
C10 C9 H9 120.5
C11 C10 C9 121.9(4)
C11 C10 H10 119.0
C9 C10 H10 119.0
C10 C11 C6 120.3(4)
C10 C11 H11 119.9
C6 C11 H11 119.9
N2 C12 C13 119.7(3)
N2 C12 C8 113.8(3)
C13 C12 C8 126.5(3)
C14 C13 C12 120.5(4)
C14 C13 H13 119.8
C12 C13 H13 119.8
C13 C14 C15 119.3(4)
C13 C14 H14 120.4
C15 C14 H14 120.4
C16 C15 C14 118.9(4)
C16 C15 H15 120.5
C14 C15 H15 120.5
N2 C16 C15 122.2(4)
N2 C16 H16 118.9
C15 C16 H16 118.9
N5 C17 C18 122.1(3)
N5 C17 H17 118.9
C18 C17 H17 118.9
C17 C18 C19 119.2(3)
C17 C18 H18 120.4
C19 C18 H18 120.4
C20 C19 C18 119.2(3)
C20 C19 H19 120.4
C18 C19 H19 120.4
C19 C20 C21 120.2(3)
C19 C20 H20 119.9
C21 C20 H20 119.9
N5 C21 C20 120.1(3)
N5 C21 C22 113.9(3)
C20 C21 C22 126.0(3)
C23 C22 C27 118.6(3)
C23 C22 C21 112.5(3)
C27 C22 C21 128.9(3)
C22 C23 C24 122.9(3)
C22 C23 Pt2 118.2(2)
C24 C23 Pt2 118.0(2)
C25 C24 C23 118.3(3)
C25 C24 C28 128.7(3)
C23 C24 C28 113.0(3)
C24 C25 C26 119.1(3)
C24 C25 H25 120.4
C26 C25 H25 120.4
C27 C26 C25 122.0(3)
C27 C26 H26 119.0
C25 C26 H26 119.0
C26 C27 C22 119.0(3)
C26 C27 H27 120.5
C22 C27 H27 120.5
N6 C28 C29 119.7(3)
N6 C28 C24 113.6(3)
C29 C28 C24 126.7(3)
C30 C29 C28 120.2(4)
C30 C29 H29 119.9
C28 C29 H29 119.9
C31 C30 C29 119.7(4)
C31 C30 H30 120.1
C29 C30 H30 120.1
C30 C31 C32 118.8(4)
C30 C31 H31 120.6
C32 C31 H31 120.6
N6 C32 C31 122.0(4)
N6 C32 H32 119.0
C31 C32 H32 119.0
C38 C33 C34 120.7(3)
C38 C33 H33 119.6
C34 C33 H33 119.6
C35 C34 C33 120.0(4)
C35 C34 H34 120.0
C33 C34 H34 120.0
C34 C35 C36 119.8(3)
C34 C35 H35 120.1
C36 C35 H35 120.1
C35 C36 C37 120.6(3)
C35 C36 H36 119.7
C37 C36 H36 119.7
C36 C37 C38 120.3(3)
C36 C37 H37 119.9
C38 C37 H37 119.9
C33 C38 C37 118.5(3)
C33 C38 C39 122.2(3)
C37 C38 C39 119.3(3)
N3 C39 C40 109.2(3)
N3 C39 C38 121.6(3)
C40 C39 C38 129.2(3)
C39 C40 C41 105.8(3)
C39 C40 H40 127.1
C41 C40 H40 127.1
N4 C41 C40 108.6(3)
N4 C41 C42 122.3(3)
C40 C41 C42 129.1(3)
C47 C42 C43 118.1(4)
C47 C42 C41 121.6(3)
C43 C42 C41 120.3(3)
C42 C43 C44 120.3(5)
C42 C43 H43 119.8
C44 C43 H43 119.8
C45 C44 C43 121.4(5)
C45 C44 H44 119.3
C43 C44 H44 119.3
C44 C45 C46 119.3(4)
C44 C45 H45 120.3
C46 C45 H45 120.3
C45 C46 C47 120.2(5)
C45 C46 H46 119.9
C47 C46 H46 119.9
C42 C47 C46 120.7(5)
C42 C47 H47 119.6
C46 C47 H47 119.6
Cl3 C49 Cl4 117.8(6)
Cl3 C49 H49A 107.9
Cl4 C49 H49A 107.9
Cl3 C49 H49B 107.9
Cl4 C49 H49B 107.9
H49A C49 H49B 107.2
C1 N1 C5 119.3(3)
C1 N1 Pt1 126.4(3)
C5 N1 Pt1 114.3(2)
C16 N2 C12 119.4(3)
C16 N2 Pt1 126.2(2)
C12 N2 Pt1 114.4(2)
C39 N3 N4 108.0(2)
C39 N3 Pt1 137.5(2)
N4 N3 Pt1 114.53(17)
C41 N4 N3 108.4(2)
C41 N4 Pt2 139.7(2)
N3 N4 Pt2 111.84(17)
C17 N5 C21 119.1(3)
C17 N5 Pt2 126.6(2)
C21 N5 Pt2 114.20(19)
C32 N6 C28 119.5(3)
C32 N6 Pt2 126.1(2)
C28 N6 Pt2 114.4(2)
F4 P1 F5 92.6(3)
F4 P1 F1 94.0(3)
F5 P1 F1 89.4(2)
F4 P1 F2 89.5(3)
F5 P1 F2 178.0(3)
F1 P1 F2 90.5(2)
F4 P1 F6 91.6(2)
F5 P1 F6 94.0(2)
F1 P1 F6 173.3(2)
F2 P1 F6 85.9(2)
F4 P1 F3 178.1(2)
F5 P1 F3 88.4(2)
F1 P1 F3 87.6(2)
F2 P1 F3 89.5(2)
F6 P1 F3 86.68(18)
C7 Pt1 N2 80.57(12)
C7 Pt1 N1 80.60(13)
N2 Pt1 N1 160.66(11)
C7 Pt1 N3 169.52(11)
N2 Pt1 N3 99.47(10)
N1 Pt1 N3 99.85(10)
C7 Pt1 Pt2 103.41(9)
N2 Pt1 Pt2 79.26(7)
N1 Pt1 Pt2 109.46(8)
N3 Pt1 Pt2 66.46(6)
C23 Pt2 N5 80.53(12)
C23 Pt2 N6 80.43(12)
N5 Pt2 N6 160.53(11)
C23 Pt2 N4 167.71(11)
N5 Pt2 N4 99.55(10)
N6 Pt2 N4 99.93(10)
C23 Pt2 Pt1 101.08(8)
N5 Pt2 Pt1 108.78(7)
N6 Pt2 Pt1 78.96(7)
N4 Pt2 Pt1 67.14(6)

loop_
_geom_bond_atom_site_label_1
_geom_bond_atom_site_label_2
_geom_bond_distance
C1 N1 1.339(5)
C1 C2 1.378(5)
C1 H1 0.9400
C2 C3 1.375(8)
C2 H2 0.9400
C3 C4 1.364(7)
C3 H3 0.9400
C4 C5 1.386(5)
C4 H4 0.9400
C5 N1 1.375(5)
C5 C6 1.466(6)
C6 C11 1.388(5)
C6 C7 1.392(5)
C7 C8 1.392(5)
C7 Pt1 1.921(3)
C8 C9 1.395(5)
C8 C12 1.471(5)
C9 C10 1.396(7)
C9 H9 0.9400
C10 C11 1.368(7)
C10 H10 0.9400
C11 H11 0.9400
C12 N2 1.374(4)
C12 C13 1.384(5)
C13 C14 1.376(6)
C13 H13 0.9400
C14 C15 1.380(7)
C14 H14 0.9400
C15 C16 1.377(5)
C15 H15 0.9400
C16 N2 1.344(4)
C16 H16 0.9400
C17 N5 1.342(4)
C17 C18 1.378(5)
C17 H17 0.9400
C18 C19 1.381(6)
C18 H18 0.9400
C19 C20 1.376(5)
C19 H19 0.9400
C20 C21 1.383(5)
C20 H20 0.9400
C21 N5 1.375(4)
C21 C22 1.471(4)
C22 C23 1.387(4)
C22 C27 1.392(5)
C23 C24 1.390(4)
C23 Pt2 1.924(3)
C24 C25 1.389(5)
C24 C28 1.467(5)
C25 C26 1.396(6)
C25 H25 0.9400
C26 C27 1.390(5)
C26 H26 0.9400
C27 H27 0.9400
C28 N6 1.375(4)
C28 C29 1.381(5)
C29 C30 1.380(6)
C29 H29 0.9400
C30 C31 1.374(7)
C30 H30 0.9400
C31 C32 1.380(5)
C31 H31 0.9400
C32 N6 1.348(4)
C32 H32 0.9400
C33 C38 1.386(5)
C33 C34 1.393(4)
C33 H33 0.9400
C34 C35 1.373(6)
C34 H34 0.9400
C35 C36 1.378(6)
C35 H35 0.9400
C36 C37 1.383(5)
C36 H36 0.9400
C37 C38 1.397(4)
C37 H37 0.9400
C38 C39 1.478(4)
C39 N3 1.346(4)
C39 C40 1.387(4)
C40 C41 1.396(4)
C40 H40 0.9400
C41 N4 1.347(4)
C41 C42 1.474(4)
C42 C47 1.375(6)
C42 C43 1.385(5)
C43 C44 1.385(6)
C43 H43 0.9400
C44 C45 1.354(8)
C44 H44 0.9400
C45 C46 1.363(8)
C45 H45 0.9400
C46 C47 1.402(6)
C46 H46 0.9400
C47 H47 0.9400
C49 Cl3 1.574(11)
C49 Cl4 1.751(10)
C49 H49A 0.9800
C49 H49B 0.9800
N1 Pt1 2.035(3)
N2 Pt1 2.034(3)
N3 N4 1.379(3)
N3 Pt1 2.137(2)
N4 Pt2 2.152(2)
N5 Pt2 2.037(2)
N6 Pt2 2.042(2)
F1 P1 1.560(3)
F2 P1 1.585(3)
F3 P1 1.600(3)
F4 P1 1.527(4)
F5 P1 1.551(3)
F6 P1 1.590(3)
Pt1 Pt2 3.06805(16)

loop_
_geom_torsion_atom_site_label_1
_geom_torsion_atom_site_label_2
_geom_torsion_atom_site_label_3
_geom_torsion_atom_site_label_4
_geom_torsion
N1 C1 C2 C3 0.1(7)
C1 C2 C3 C4 0.1(7)
C2 C3 C4 C5 0.6(7)
C3 C4 C5 N1 -1.6(6)
C3 C4 C5 C6 177.6(4)
N1 C5 C6 C11 -175.3(4)
C4 C5 C6 C11 5.4(7)
N1 C5 C6 C7 4.4(4)
C4 C5 C6 C7 -174.8(4)
C11 C6 C7 C8 2.0(5)
C5 C6 C7 C8 -177.8(3)
C11 C6 C7 Pt1 172.3(3)
C5 C6 C7 Pt1 -7.5(4)
C6 C7 C8 C9 -1.5(5)
Pt1 C7 C8 C9 -171.8(3)
C6 C7 C8 C12 178.4(3)
Pt1 C7 C8 C12 8.2(4)
C7 C8 C9 C10 0.4(6)
C12 C8 C9 C10 -179.6(4)
C8 C9 C10 C11 0.3(7)
C9 C10 C11 C6 0.2(7)
C7 C6 C11 C10 -1.3(6)
C5 C6 C11 C10 178.4(4)
C7 C8 C12 N2 -3.2(4)
C9 C8 C12 N2 176.8(4)
C7 C8 C12 C13 175.9(3)
C9 C8 C12 C13 -4.1(6)
N2 C12 C13 C14 1.9(5)
C8 C12 C13 C14 -177.2(3)
C12 C13 C14 C15 0.3(6)
C13 C14 C15 C16 -1.8(6)
C14 C15 C16 N2 1.3(5)
N5 C17 C18 C19 -1.3(5)
C17 C18 C19 C20 2.0(6)
C18 C19 C20 C21 0.1(6)
C19 C20 C21 N5 -3.0(5)
C19 C20 C21 C22 175.6(3)
N5 C21 C22 C23 3.2(4)
C20 C21 C22 C23 -175.5(3)
N5 C21 C22 C27 -176.2(3)
C20 C21 C22 C27 5.2(5)
C27 C22 C23 C24 2.2(5)
C21 C22 C23 C24 -177.2(3)
C27 C22 C23 Pt2 171.1(2)
C21 C22 C23 Pt2 -8.3(3)
C22 C23 C24 C25 -2.5(5)
Pt2 C23 C24 C25 -171.4(3)
C22 C23 C24 C28 176.5(3)
Pt2 C23 C24 C28 7.6(4)
C23 C24 C25 C26 0.9(5)
C28 C24 C25 C26 -177.9(3)
C24 C25 C26 C27 0.9(6)
C25 C26 C27 C22 -1.2(6)
C23 C22 C27 C26 -0.3(5)
C21 C22 C27 C26 179.0(3)
C25 C24 C28 N6 175.7(3)
C23 C24 C28 N6 -3.2(4)
C25 C24 C28 C29 -4.8(6)
C23 C24 C28 C29 176.3(3)
N6 C28 C29 C30 0.7(6)
C24 C28 C29 C30 -178.8(4)
C28 C29 C30 C31 0.6(6)
C29 C30 C31 C32 -1.2(6)
C30 C31 C32 N6 0.6(6)
C38 C33 C34 C35 -1.2(5)
C33 C34 C35 C36 0.5(6)
C34 C35 C36 C37 0.3(6)
C35 C36 C37 C38 -0.3(6)
C34 C33 C38 C37 1.1(5)
C34 C33 C38 C39 179.7(3)
C36 C37 C38 C33 -0.4(5)
C36 C37 C38 C39 -179.0(3)
C33 C38 C39 N3 23.8(4)
C37 C38 C39 N3 -157.5(3)
C33 C38 C39 C40 -157.4(3)
C37 C38 C39 C40 21.2(5)
N3 C39 C40 C41 0.2(3)
C38 C39 C40 C41 -178.7(3)
C39 C40 C41 N4 0.0(3)
C39 C40 C41 C42 -178.5(3)
N4 C41 C42 C47 17.2(5)
C40 C41 C42 C47 -164.5(4)
N4 C41 C42 C43 -164.3(3)
C40 C41 C42 C43 14.0(5)
C47 C42 C43 C44 -1.5(7)
C41 C42 C43 C44 179.9(4)
C42 C43 C44 C45 -0.8(8)
C43 C44 C45 C46 2.0(9)
C44 C45 C46 C47 -1.0(9)
C43 C42 C47 C46 2.5(8)
C41 C42 C47 C46 -178.9(5)
C45 C46 C47 C42 -1.3(9)
C2 C1 N1 C5 -1.0(5)
C2 C1 N1 Pt1 -178.5(3)
C4 C5 N1 C1 1.7(5)
C6 C5 N1 C1 -177.6(3)
C4 C5 N1 Pt1 179.5(3)
C6 C5 N1 Pt1 0.2(4)
C15 C16 N2 C12 0.9(5)
C15 C16 N2 Pt1 -179.8(3)
C13 C12 N2 C16 -2.4(4)
C8 C12 N2 C16 176.7(3)
C13 C12 N2 Pt1 178.1(3)
C8 C12 N2 Pt1 -2.7(3)
C40 C39 N3 N4 -0.3(3)
C38 C39 N3 N4 178.7(2)
C40 C39 N3 Pt1 -180.0(2)
C38 C39 N3 Pt1 -1.0(5)
C40 C41 N4 N3 -0.1(3)
C42 C41 N4 N3 178.5(3)
C40 C41 N4 Pt2 -177.4(2)
C42 C41 N4 Pt2 1.3(5)
C39 N3 N4 C41 0.3(3)
Pt1 N3 N4 C41 -179.96(18)
C39 N3 N4 Pt2 178.32(18)
Pt1 N3 N4 Pt2 -1.9(2)
C18 C17 N5 C21 -1.5(5)
C18 C17 N5 Pt2 -179.2(3)
C20 C21 N5 C17 3.6(4)
C22 C21 N5 C17 -175.1(3)
C20 C21 N5 Pt2 -178.4(2)
C22 C21 N5 Pt2 2.9(3)
C31 C32 N6 C28 0.7(5)
C31 C32 N6 Pt2 -178.9(3)
C29 C28 N6 C32 -1.3(5)
C24 C28 N6 C32 178.2(3)
C29 C28 N6 Pt2 178.3(3)
C24 C28 N6 Pt2 -2.1(3)
